data_1561840
loop_
_publ_author_name
'Buch, Christian Dirk'
'Hansen, Steen H.'
'Mitcov, Dmitri'
'Tram, Camilla Mia'
'Nichol, Gary Stephen'
'Brechin, Euan K.'
'Piligkos, Stergios'

_publ_section_title
;
 Design of Pure Heterodinuclear Lanthanoid Cryptate Complexes
;
_journal_name_full 'Chemical Science'
_journal_paper_doi 10.1039/D1SC00987G
_journal_year 2021
_chemical_absolute_configuration ad
_chemical_formula_moiety 'C39 H45 Gd N10 O9 Y, N O3, 2.5(H2 O), 1[H2O]'
_chemical_formula_sum 'C39 H52 Gd N11 O15.5 Y'
_chemical_formula_weight 1169.07
_space_group_crystal_system tetragonal
_space_group_IT_number 96
_space_group_name_Hall 'P 4nw 2abw'
_space_group_name_H-M_alt 'P 43 21 2'
_atom_sites_solution_hydrogens mixed
_atom_sites_solution_primary dual
_audit_block_doi 10.5517/ccdc.csd.cc2747qc
_audit_creation_date 2021-02-03
_audit_creation_method
;
Olex2 1.3-beta
(compiled 2020.11.12 svn.r5f609507 for OlexSys, GUI svn.r6226)
;
_audit_update_record
;
2021-02-03 deposited with the CCDC.	2021-04-15 downloaded from the CCDC.
;
_cell_angle_alpha 90
_cell_angle_beta 90
_cell_angle_gamma 90
_cell_formula_units_Z 8
_cell_length_a 17.6312(4)
_cell_length_b 17.6312(4)
_cell_length_c 29.2044(12)
_cell_measurement_reflns_used 9195
_cell_measurement_temperature 100
_cell_measurement_theta_max 28.224
_cell_measurement_theta_min 2.390
_cell_volume 9078.5(5)
_computing_cell_refinement 'SAINT V8.40A (Bruker, 2019)'
_computing_data_reduction 'SAINT V8.40A (Bruker, 2019)'
_computing_molecular_graphics 'Olex2 1.3-beta (Dolomanov et al., 2009)'
_computing_publication_material 'Olex2 1.3-beta (Dolomanov et al., 2009)'
_computing_structure_refinement 'SHELXL 2018/3 (Sheldrick, 2015)'
_computing_structure_solution 'SHELXT 2014/5 (Sheldrick, 2014)'
_diffrn_ambient_temperature 100.0
_diffrn_measured_fraction_theta_full 0.999
_diffrn_measured_fraction_theta_max 0.999
_diffrn_measurement_device_type 'Bruker D8 VENTURE'
_diffrn_measurement_method '\f and \w scans'
_diffrn_radiation_type MoK\a
_diffrn_radiation_wavelength 0.71073
_diffrn_reflns_av_R_equivalents 0.0524
_diffrn_reflns_av_unetI/netI 0.0287
_diffrn_reflns_Laue_measured_fraction_full 0.999
_diffrn_reflns_Laue_measured_fraction_max 0.999
_diffrn_reflns_limit_h_max 22
_diffrn_reflns_limit_h_min -22
_diffrn_reflns_limit_k_max 19
_diffrn_reflns_limit_k_min -22
_diffrn_reflns_limit_l_max 37
_diffrn_reflns_limit_l_min -37
_diffrn_reflns_number 118541
_diffrn_reflns_point_group_measured_fraction_full 0.999
_diffrn_reflns_point_group_measured_fraction_max 0.999
_diffrn_reflns_theta_full 25.242
_diffrn_reflns_theta_max 27.484
_diffrn_reflns_theta_min 1.811
_diffrn_source_current 1.0
_diffrn_source_power 0.05
_diffrn_source_voltage 50.0
_diffrn_standards_number 0
_exptl_absorpt_coefficient_mu 2.802
_exptl_absorpt_correction_T_max 0.7457
_exptl_absorpt_correction_T_min 0.5174
_exptl_absorpt_correction_type multi-scan
_exptl_absorpt_process_details
;
SADABS-2016/2 (Bruker,2016/2) was used for absorption correction.
wR2(int) was 0.1416 before and 0.0728 after correction.
The Ratio of minimum to maximum transmission is 0.6938.
The \l/2 correction factor is Not present.
;
_exptl_crystal_colour 'clear yellow'
_exptl_crystal_colour_lustre clear
_exptl_crystal_colour_primary yellow
_exptl_crystal_density_diffrn 1.711
_exptl_crystal_description rod
_exptl_crystal_F_000 4720
_exptl_crystal_size_max 0.9
_exptl_crystal_size_mid 0.12
_exptl_crystal_size_min 0.104
_refine_diff_density_max 0.534
_refine_diff_density_min -0.649
_refine_diff_density_rms 0.082
_refine_ls_abs_structure_details
;
 Flack x determined using 3994 quotients [(I+)-(I-)]/[(I+)+(I-)]
 (Parsons, Flack and Wagner, Acta Cryst. B69 (2013) 249-259).
;
_refine_ls_abs_structure_Flack -0.021(3)
_refine_ls_extinction_method none
_refine_ls_goodness_of_fit_ref 1.057
_refine_ls_hydrogen_treatment constr
_refine_ls_matrix_type full
_refine_ls_number_parameters 627
_refine_ls_number_reflns 10414
_refine_ls_number_restraints 127
_refine_ls_restrained_S_all 1.105
_refine_ls_R_factor_all 0.0362
_refine_ls_R_factor_gt 0.0289
_refine_ls_shift/su_max 0.002
_refine_ls_shift/su_mean 0.000
_refine_ls_structure_factor_coef Fsqd
_refine_ls_weighting_details 'w=1/[\s^2^(Fo^2^)+(0.0283P)^2^+13.6477P] where P=(Fo^2^+2Fc^2^)/3'
_refine_ls_weighting_scheme calc
_refine_ls_wR_factor_gt 0.0650
_refine_ls_wR_factor_ref 0.0693
_reflns_Friedel_coverage 0.773
_reflns_Friedel_fraction_full 0.999
_reflns_Friedel_fraction_max 0.999
_reflns_number_gt 9540
_reflns_number_total 10414
_reflns_threshold_expression 'I > 2\s(I)'
_cod_data_source_file d1sc00987g2.cif
_cod_data_source_block mo_d8v4647_0m_a
_cod_original_cell_volume 9078.5(6)
_cod_original_formula_sum 'C39 H52 Gd N11 O15.50 Y'
_cod_database_code 1561840
_shelx_shelxl_version_number 2018/3
_shelx_space_group_comment
;
The symmetry employed for this shelxl refinement is uniquely defined
by the following loop, which should always be used as a source of
symmetry information in preference to the above space-group names.
They are only intended as comments.
;
_shelx_estimated_absorpt_t_max 0.759
_shelx_estimated_absorpt_t_min 0.187
_olex2_refinement_description
;
1. Fixed Uiso
 At 1.2 times of:
  All C(H) groups, All C(H,H) groups, All O(H) groups, All O(H,H) groups
 At 1.5 times of:
  All C(H,H,H) groups
2. Shared sites
{Gd1, Y1A}
{Y2, Gd2A}
3. Restrained distances
 O16-H16D = O16-H16E = O14-H14A = O15_$1-H15_$6 = O13A-H13C = O13A-H13D = O13-
 H13A = O13-H13B
 0.84 with sigma of 0.02
 H16E-H16D_$7 = H14A_$7-H14A = H15_$2-H15_$3
 1.35 with sigma of 0.04
 H13B-H13A = H13C-H13D = H16E_$4-H16D_$5
 1.35 with sigma of 0.04
 O12A-N11A \\sim O11A-N11A \\sim O10A-N11A \\sim O10-N11 \\sim O11-N11 \\sim
O12-N11
 with sigma of 0.02
 N9-O4A \\sim N9-O4 \\sim N9-O5 \\sim N9-O6
 with sigma of 0.02
4. Restrained planarity
 N9, O4A, O6, O5
 with sigma of 0.1
 N9, O4, O5, O6
 with sigma of 0.1
5. Uiso/Uaniso restraints and constraints
Uanis(Gd1) = Uanis(Y1A)
Uanis(Y2) = Uanis(Gd2A)
6. Rigid body (RIGU) restrains
 O10, O11, O12, N11
 with sigma for 1-2 distances of 0.004 and sigma for 1-3 distances of 0.004
 O10A, O11A, O12A, N11A
 with sigma for 1-2 distances of 0.004 and sigma for 1-3 distances of 0.004
 N9, O4, O5, O6
 with sigma for 1-2 distances of 0.004 and sigma for 1-3 distances of 0.004
 O4A, N9, O5, O6
 with sigma for 1-2 distances of 0.004 and sigma for 1-3 distances of 0.004
7. Same fragment restrains
{O7, O8, O9, N10} sigma for 1-2: 0.02, 1-3: 0.04
as in
{O10, O11, O12, N11}
{O7, O8, O9, N10} sigma for 1-2: 0.02, 1-3: 0.04
as in
{O10A, O11A, O12A, N11A}
8. Others
 Sof(Y1A)=Sof(Gd2A)=1-FVAR(1)
 Sof(Gd1)=Sof(Y2)=FVAR(1)
 Sof(O4A)=1-FVAR(2)
 Sof(O4)=FVAR(2)
 Fixed Sof: O10(0.5) O11(0.5) O12(0.5) N11(0.5) O10A(0.5) O11A(0.5) O12A(0.5)
 N11A(0.5) O13(0.5) H13A(0.5) H13B(0.5) O13A(0.5) H13C(0.5) H13D(0.5) H16D(0.5)
9.a Everything fixed:
 O13, H13A, H13B, O13A, H13C, H13D, O14, H14A, O15, H15, O16, H16D, H16E
9.b Secondary CH2 refined with riding coordinates:
 C28(H28A,H28B), C29(H29A,H29B), C30(H30A,H30B), C31(H31A,H31B), C32(H32A,
 H32B), C33(H33A,H33B), C34(H34A,H34B), C35(H35A,H35B), C36(H36A,H36B),
 C37(H37A,H37B), C38(H38A,H38B), C39(H39A,H39B)
9.c Aromatic/amide H refined with riding coordinates:
 C3(H3), C5(H5), C8(H8), C9(H9), C12(H12), C14(H14), C17(H17), C18(H18),
 C21(H21), C23(H23), C26(H26), C27(H27)
9.d Idealised Me refined as rotating group:
 C7(H7A,H7B,H7C), C16(H16A,H16B,H16C), C25(H25A,H25B,H25C)
;
_smtbx_masks_void_probe_radius 1.2
_smtbx_masks_void_truncation_radius 1.2
_olex2_diffrn_ambient_temperature_device 'Oxford Cryosystems Cryostream 800'
_olex2_submission_original_sample_id D8V4647
_olex2_submission_special_instructions 'No special instructions were received'

loop_
_space_group_symop_operation_xyz
'x, y, z'
'-y+1/2, x+1/2, z+3/4'
'-x, -y, z+1/2'
'y+1/2, -x+1/2, z+1/4'
'x+1/2, -y+1/2, -z+1/4'
'-x+1/2, y+1/2, -z+3/4'
'y, x, -z'
'-y, -x, -z+1/2'

loop_
_atom_site_label
_atom_site_type_symbol
_atom_site_fract_x
_atom_site_fract_y
_atom_site_fract_z
_atom_site_U_iso_or_equiv
_atom_site_adp_type
_atom_site_occupancy
_atom_site_site_symmetry_order
_atom_site_calc_flag
_atom_site_refinement_flags_posn
_atom_site_refinement_flags_adp
_atom_site_refinement_flags_occupancy
_atom_site_disorder_assembly
_atom_site_disorder_group
Gd1 Gd 0.14283(2) 0.60685(2) 0.39647(2) 0.01949(10) Uani 0.4676(18) 1 d . . P A 1
Y2 Y 0.05058(2) 0.68310(2) 0.49171(2) 0.02067(10) Uani 0.4676(18) 1 d . . P A 1
Y1A Y 0.14283(2) 0.60685(2) 0.39647(2) 0.01949(10) Uani 0.5324(18) 1 d . . P A 2
Gd2A Gd 0.05058(2) 0.68310(2) 0.49171(2) 0.02067(10) Uani 0.5324(18) 1 d . . P A 2
O1 O 0.1753(2) 0.6483(2) 0.46911(10) 0.0227(7) Uani 1 1 d . . . . .
O2 O 0.0846(2) 0.7225(2) 0.41897(11) 0.0245(7) Uani 1 1 d . . . . .
O3 O 0.0387(2) 0.57121(19) 0.44576(12) 0.0257(7) Uani 1 1 d . . . . .
O4 O 0.1759(4) 0.4877(4) 0.4508(2) 0.039(2) Uani 0.622(12) 1 d D . P A 1
O5 O 0.2559(3) 0.5331(3) 0.41107(16) 0.0534(12) Uani 1 1 d D . . . .
O6 O 0.2958(3) 0.4516(3) 0.46175(18) 0.0578(13) Uani 1 1 d D . . B 1
O7 O -0.0755(2) 0.6875(2) 0.43435(13) 0.0362(9) Uani 1 1 d D . . . .
O8 O -0.0441(2) 0.7827(2) 0.47659(11) 0.0275(7) Uani 1 1 d D . . . .
O9 O -0.1338(3) 0.7952(3) 0.42544(17) 0.0597(15) Uani 1 1 d D . . . .
N10 N -0.0862(3) 0.7554(3) 0.44473(15) 0.0349(11) Uani 1 1 d D . . . .
N1 N 0.2539(2) 0.6850(3) 0.38417(13) 0.0228(9) Uani 1 1 d . . . . .
N2 N 0.1214(3) 0.6267(2) 0.55696(14) 0.0265(9) Uani 1 1 d . . . . .
N3 N 0.0730(3) 0.6626(3) 0.33184(14) 0.0336(11) Uani 1 1 d . . . . .
N4 N 0.1067(3) 0.8074(2) 0.50334(15) 0.0270(9) Uani 1 1 d . . . . .
N5 N 0.1050(3) 0.4833(3) 0.36403(16) 0.0352(11) Uani 1 1 d . . . . .
N6 N -0.0606(3) 0.6227(2) 0.52676(15) 0.0276(10) Uani 1 1 d . . . . .
N7 N 0.2051(2) 0.5801(3) 0.31556(14) 0.0276(10) Uani 1 1 d . . . . .
N8 N 0.0140(3) 0.7399(3) 0.57350(14) 0.0291(10) Uani 1 1 d . . . . .
N9 N 0.2466(3) 0.4824(4) 0.43845(19) 0.0614(18) Uani 1 1 d D . . . .
C1 C 0.2438(3) 0.6527(3) 0.48732(16) 0.0214(10) Uani 1 1 d . . . . .
C2 C 0.3084(3) 0.6740(3) 0.46128(16) 0.0246(10) Uani 1 1 d . . . . .
C3 C 0.3796(3) 0.6744(3) 0.48206(17) 0.0280(11) Uani 1 1 d . . . . .
H3 H 0.422121 0.689856 0.464389 0.034 Uiso 1 1 calc R U . . .
C4 C 0.3914(4) 0.6533(3) 0.52762(17) 0.0325(12) Uani 1 1 d . . . . .
C5 C 0.3275(3) 0.6359(3) 0.55317(18) 0.0298(12) Uani 1 1 d . . . . .
H5 H 0.333550 0.622748 0.584502 0.036 Uiso 1 1 calc R U . . .
C6 C 0.2543(3) 0.6369(3) 0.53462(16) 0.0246(10) Uani 1 1 d . . . . .
C7 C 0.4701(4) 0.6515(4) 0.5479(2) 0.0451(16) Uani 1 1 d . . . . .
H7A H 0.487598 0.703510 0.553322 0.068 Uiso 1 1 calc R U . . .
H7B H 0.504759 0.626150 0.526598 0.068 Uiso 1 1 calc R U . . .
H7C H 0.469083 0.623746 0.576964 0.068 Uiso 1 1 calc R U . . .
C8 C 0.3080(3) 0.6947(3) 0.41307(18) 0.0264(11) Uani 1 1 d . . . . .
H8 H 0.352720 0.718106 0.401668 0.032 Uiso 1 1 calc R U . . .
C9 C 0.1922(3) 0.6210(3) 0.56555(17) 0.0276(12) Uani 1 1 d . . . . .
H9 H 0.205545 0.604650 0.595479 0.033 Uiso 1 1 calc R U . . .
C10 C 0.0787(3) 0.7903(3) 0.40017(18) 0.0255(11) Uani 1 1 d . . . . .
C11 C 0.0616(3) 0.7965(3) 0.35281(18) 0.0331(13) Uani 1 1 d . . . . .
C12 C 0.0513(3) 0.8680(4) 0.3329(2) 0.0441(17) Uani 1 1 d . . . . .
H12 H 0.038166 0.870860 0.301432 0.053 Uiso 1 1 calc R U . . .
C13 C 0.0595(3) 0.9345(4) 0.3572(3) 0.050(2) Uani 1 1 d . . . . .
C14 C 0.0799(3) 0.9281(3) 0.4034(2) 0.0403(16) Uani 1 1 d . . . . .
H14 H 0.087180 0.973171 0.420738 0.048 Uiso 1 1 calc R U . . .
C15 C 0.0900(3) 0.8574(3) 0.42524(19) 0.0298(12) Uani 1 1 d . . . . .
C16 C 0.0487(4) 1.0119(5) 0.3362(3) 0.074(3) Uani 1 1 d . . . . .
H16A H 0.004433 1.036510 0.350092 0.112 Uiso 1 1 calc R U . . .
H16B H 0.040594 1.006634 0.303178 0.112 Uiso 1 1 calc R U . . .
H16C H 0.093923 1.042832 0.341762 0.112 Uiso 1 1 calc R U . . .
C17 C 0.0556(3) 0.7318(4) 0.32286(18) 0.0370(15) Uani 1 1 d . . . . .
H17 H 0.036511 0.741444 0.292991 0.044 Uiso 1 1 calc R U . . .
C18 C 0.1095(3) 0.8615(3) 0.47392(19) 0.0310(11) Uani 1 1 d . . . . .
H18 H 0.126011 0.909457 0.484961 0.037 Uiso 1 1 calc R U . . .
C19 C -0.0080(3) 0.5122(3) 0.44669(17) 0.0219(10) Uani 1 1 d . . . . .
C20 C 0.0035(3) 0.4471(3) 0.41872(18) 0.0244(10) Uani 1 1 d . . . . .
C21 C -0.0451(3) 0.3840(3) 0.42231(19) 0.0293(11) Uani 1 1 d . . . . .
H21 H -0.033834 0.340379 0.404430 0.035 Uiso 1 1 calc R U . . .
C22 C -0.1081(3) 0.3818(3) 0.45033(18) 0.0283(11) Uani 1 1 d . . . . .
C23 C -0.1209(3) 0.4460(3) 0.47602(17) 0.0276(11) Uani 1 1 d . . . . .
H23 H -0.164850 0.447403 0.494784 0.033 Uiso 1 1 calc R U . . .
C24 C -0.0727(3) 0.5098(3) 0.47620(16) 0.0217(10) Uani 1 1 d . . . . .
C25 C -0.1563(4) 0.3119(4) 0.4526(2) 0.0446(15) Uani 1 1 d . . . . .
H25A H -0.124584 0.268285 0.460720 0.067 Uiso 1 1 calc R U . . .
H25B H -0.179993 0.303078 0.422739 0.067 Uiso 1 1 calc R U . . .
H25C H -0.195765 0.318703 0.475873 0.067 Uiso 1 1 calc R U . . .
C26 C 0.0599(3) 0.4363(3) 0.38254(19) 0.0330(12) Uani 1 1 d . . . . .
H26 H 0.063406 0.385973 0.371080 0.040 Uiso 1 1 calc R U . . .
C27 C -0.0963(3) 0.5650(3) 0.51078(17) 0.0248(10) Uani 1 1 d . . . . .
H27 H -0.145345 0.556861 0.523325 0.030 Uiso 1 1 calc R U . . .
C28 C 0.2713(3) 0.6994(3) 0.33566(16) 0.0260(11) Uani 1 1 d . . . . .
H28A H 0.319652 0.727596 0.332827 0.031 Uiso 1 1 calc R U . . .
H28B H 0.230491 0.729880 0.321391 0.031 Uiso 1 1 calc R U . . .
C29 C 0.2776(3) 0.6225(3) 0.31231(17) 0.0278(11) Uani 1 1 d . . . . .
H29A H 0.290992 0.629733 0.279689 0.033 Uiso 1 1 calc R U . . .
H29B H 0.318489 0.592624 0.326939 0.033 Uiso 1 1 calc R U . . .
C30 C 0.0711(3) 0.6099(5) 0.29244(18) 0.0489(18) Uani 1 1 d . . . . .
H30A H 0.039114 0.630529 0.267525 0.059 Uiso 1 1 calc R U . . .
H30B H 0.050777 0.559894 0.301751 0.059 Uiso 1 1 calc R U . . .
C31 C 0.1545(3) 0.6028(4) 0.27673(17) 0.0397(15) Uani 1 1 d . . . . .
H31A H 0.158040 0.564474 0.252050 0.048 Uiso 1 1 calc R U . . .
H31B H 0.171777 0.652004 0.264175 0.048 Uiso 1 1 calc R U . . .
C32 C 0.1472(4) 0.4525(4) 0.3239(2) 0.0506(19) Uani 1 1 d . . . . .
H32A H 0.114137 0.454072 0.296569 0.061 Uiso 1 1 calc R U . . .
H32B H 0.160610 0.398871 0.329862 0.061 Uiso 1 1 calc R U . . .
C33 C 0.2193(3) 0.4975(3) 0.3145(2) 0.0376(14) Uani 1 1 d . . . . .
H33A H 0.258115 0.484545 0.337694 0.045 Uiso 1 1 calc R U . . .
H33B H 0.239533 0.483289 0.284021 0.045 Uiso 1 1 calc R U . . .
C34 C 0.0714(3) 0.6158(3) 0.59703(17) 0.0331(12) Uani 1 1 d . . . . .
H34A H 0.099030 0.589953 0.622053 0.040 Uiso 1 1 calc R U . . .
H34B H 0.026739 0.584704 0.588608 0.040 Uiso 1 1 calc R U . . .
C35 C 0.0467(4) 0.6943(3) 0.61199(16) 0.0342(12) Uani 1 1 d . . . . .
H35A H 0.008239 0.689514 0.636535 0.041 Uiso 1 1 calc R U . . .
H35B H 0.090888 0.721610 0.624843 0.041 Uiso 1 1 calc R U . . .
C36 C 0.1168(4) 0.8277(3) 0.55168(18) 0.0334(13) Uani 1 1 d . . . . .
H36A H 0.135096 0.880642 0.554223 0.040 Uiso 1 1 calc R U . . .
H36B H 0.154911 0.793923 0.566004 0.040 Uiso 1 1 calc R U . . .
C37 C 0.0416(4) 0.8195(3) 0.57566(19) 0.0357(13) Uani 1 1 d . . . . .
H37A H 0.047068 0.834922 0.608085 0.043 Uiso 1 1 calc R U . . .
H37B H 0.003951 0.853400 0.561102 0.043 Uiso 1 1 calc R U . . .
C38 C -0.0998(4) 0.6579(3) 0.56633(17) 0.0334(13) Uani 1 1 d . . . . .
H38A H -0.091790 0.626329 0.593936 0.040 Uiso 1 1 calc R U . . .
H38B H -0.155016 0.659977 0.560173 0.040 Uiso 1 1 calc R U . . .
C39 C -0.0703(3) 0.7379(3) 0.57520(18) 0.0330(13) Uani 1 1 d . . . . .
H39A H -0.091102 0.772915 0.551876 0.040 Uiso 1 1 calc R U . . .
H39B H -0.087699 0.755298 0.605659 0.040 Uiso 1 1 calc R U . . .
O10 O 0.4595(10) 0.7038(10) 0.2915(5) 0.112(5) Uani 0.5 1 d D . P C 1
O11 O 0.4736(9) 0.7355(9) 0.3635(6) 0.144(9) Uani 0.5 1 d D . P C 1
O12 O 0.4936(11) 0.6243(8) 0.3411(6) 0.127(7) Uani 0.5 1 d D . P C 1
N11 N 0.4756(6) 0.6896(6) 0.3307(4) 0.052(3) Uani 0.5 1 d D . P C 1
O10A O 0.5731(9) 0.7120(7) 0.4508(4) 0.093(5) Uani 0.5 1 d D . P D 2
O11A O 0.4902(6) 0.7600(9) 0.4078(6) 0.115(6) Uani 0.5 1 d D . P D 2
O12A O 0.5734(13) 0.6845(9) 0.3806(5) 0.160(9) Uani 0.5 1 d D . P D 2
N11A N 0.5462(5) 0.7193(6) 0.4126(3) 0.036(2) Uani 0.5 1 d D . P D 2
O13 O -0.264370 0.562200 0.561150 0.092 Uani 0.5 1 d D . P E 1
H13A H -0.294050 0.564530 0.589850 0.110 Uiso 0.5 1 d D U P F 1
H13B H -0.305990 0.597760 0.546630 0.110 Uiso 0.5 1 d D U P G 1
O13A O 0.197590 1.032020 0.543840 0.043 Uani 0.5 1 d D . P H 2
H13C H 0.152220 1.035730 0.534420 0.051 Uiso 0.5 1 d D U P I 2
H13D H 0.191110 1.021250 0.572570 0.051 Uiso 0.5 1 d D U P J 2
O14 O -0.060260 0.939740 0.500000 0.045 Uani 1 2 d DS T P . .
H14A H -0.061250 0.899460 0.484250 0.054 Uiso 1 1 d D U . . .
O15 O 0.298350 0.298350 0.500000 0.062 Uani 1 2 d S T P . .
H15 H 0.296640 0.345290 0.489500 0.074 Uiso 1 1 d . U . . .
O16 O 0.050600 1.050600 0.500000 0.053 Uani 1 2 d DS T P . .
H16D H 0.080320 1.043180 0.521350 0.064 Uiso 0.5 1 d D U P . .
H16E H 0.017230 1.017230 0.500000 0.064 Uiso 1 2 d DS U P . .
O4A O 0.2265(11) 0.4063(9) 0.4241(7) 0.094(7) Uani 0.378(12) 1 d D . P A 2

loop_
_atom_site_aniso_label
_atom_site_aniso_U_11
_atom_site_aniso_U_22
_atom_site_aniso_U_33
_atom_site_aniso_U_23
_atom_site_aniso_U_13
_atom_site_aniso_U_12
Gd1 0.01887(17) 0.02641(18) 0.01320(14) -0.00377(12) 0.00263(12) -0.00362(12)
Y2 0.02978(18) 0.01855(16) 0.01369(14) 0.00154(11) 0.00620(12) 0.00145(12)
Y1A 0.01887(17) 0.02641(18) 0.01320(14) -0.00377(12) 0.00263(12) -0.00362(12)
Gd2A 0.02978(18) 0.01855(16) 0.01369(14) 0.00154(11) 0.00620(12) 0.00145(12)
O1 0.0269(18) 0.0259(18) 0.0152(15) -0.0036(13) 0.0008(13) 0.0007(14)
O2 0.033(2) 0.0246(18) 0.0163(16) 0.0046(14) 0.0052(14) 0.0033(14)
O3 0.0265(19) 0.0245(18) 0.0261(17) -0.0043(14) 0.0103(14) -0.0051(14)
O4 0.033(3) 0.048(4) 0.035(4) -0.004(3) 0.013(3) -0.006(3)
O5 0.069(3) 0.044(3) 0.047(3) -0.017(2) -0.018(2) 0.024(2)
O6 0.058(3) 0.049(3) 0.066(3) 0.012(3) 0.023(3) 0.025(2)
O7 0.053(3) 0.030(2) 0.0257(19) -0.0022(16) 0.0056(17) 0.0070(18)
O8 0.031(2) 0.0305(19) 0.0208(16) 0.0004(14) 0.0006(15) 0.0019(15)
O9 0.061(3) 0.066(4) 0.052(3) -0.002(2) -0.020(3) 0.031(3)
N10 0.039(3) 0.041(3) 0.025(2) 0.004(2) 0.001(2) 0.010(2)
N1 0.022(2) 0.029(2) 0.018(2) -0.0007(17) 0.0031(16) -0.0047(17)
N2 0.038(3) 0.022(2) 0.0187(19) 0.0050(16) 0.0071(18) 0.0059(17)
N3 0.021(2) 0.064(4) 0.017(2) -0.005(2) -0.0019(17) 0.001(2)
N4 0.030(2) 0.024(2) 0.026(2) -0.0016(17) 0.0050(18) -0.0004(18)
N5 0.028(2) 0.042(3) 0.036(3) -0.021(2) 0.014(2) -0.013(2)
N6 0.033(2) 0.026(2) 0.023(2) 0.0041(17) 0.0105(18) 0.0066(18)
N7 0.019(2) 0.045(3) 0.019(2) -0.0098(19) 0.0002(16) -0.0021(18)
N8 0.038(3) 0.032(3) 0.018(2) -0.0010(17) 0.0050(18) 0.0096(19)
N9 0.034(3) 0.116(6) 0.033(3) -0.001(3) 0.009(2) -0.027(3)
C1 0.027(2) 0.021(2) 0.016(2) -0.0048(18) 0.0000(18) -0.0024(18)
C2 0.027(3) 0.027(3) 0.020(2) -0.006(2) -0.002(2) -0.007(2)
C3 0.027(3) 0.032(3) 0.025(3) -0.007(2) 0.000(2) -0.009(2)
C4 0.040(3) 0.034(3) 0.023(2) -0.005(2) -0.007(2) -0.010(2)
C5 0.043(3) 0.027(3) 0.019(2) -0.004(2) -0.010(2) -0.007(2)
C6 0.035(3) 0.023(2) 0.016(2) -0.0031(19) 0.001(2) -0.001(2)
C7 0.044(4) 0.059(4) 0.033(3) -0.002(3) -0.020(3) -0.012(3)
C8 0.025(3) 0.027(3) 0.027(3) -0.005(2) 0.003(2) -0.006(2)
C9 0.049(3) 0.016(2) 0.017(2) -0.0011(18) 0.005(2) 0.002(2)
C10 0.018(2) 0.032(3) 0.026(3) 0.010(2) 0.0081(19) -0.0005(19)
C11 0.016(2) 0.056(4) 0.027(3) 0.022(3) 0.001(2) 0.002(2)
C12 0.023(3) 0.071(5) 0.039(3) 0.033(3) 0.006(2) 0.008(3)
C13 0.026(3) 0.056(4) 0.068(5) 0.047(4) 0.011(3) 0.005(3)
C14 0.026(3) 0.029(3) 0.066(4) 0.023(3) 0.015(3) 0.004(2)
C15 0.027(3) 0.027(3) 0.036(3) 0.015(2) 0.009(2) 0.002(2)
C16 0.038(4) 0.068(5) 0.118(7) 0.071(5) 0.011(4) 0.010(4)
C17 0.017(2) 0.080(5) 0.014(2) 0.006(3) 0.0004(19) 0.002(3)
C18 0.033(3) 0.019(2) 0.040(3) -0.003(2) 0.008(2) -0.002(2)
C19 0.020(2) 0.023(2) 0.023(2) 0.0018(19) -0.0013(18) -0.0003(18)
C20 0.016(2) 0.025(3) 0.032(3) -0.002(2) 0.0017(19) -0.0045(19)
C21 0.027(3) 0.026(3) 0.035(3) -0.001(2) -0.004(2) -0.003(2)
C22 0.023(2) 0.029(3) 0.032(3) 0.004(2) -0.005(2) -0.008(2)
C23 0.019(2) 0.038(3) 0.025(2) 0.004(2) 0.0010(19) -0.004(2)
C24 0.020(2) 0.026(2) 0.019(2) 0.0044(18) -0.0019(18) 0.0017(18)
C25 0.037(3) 0.046(4) 0.051(4) -0.007(3) 0.008(3) -0.023(3)
C26 0.026(3) 0.032(3) 0.040(3) -0.018(2) 0.006(2) -0.007(2)
C27 0.019(2) 0.033(3) 0.023(2) 0.005(2) 0.0087(19) 0.0028(19)
C28 0.026(3) 0.037(3) 0.015(2) 0.003(2) 0.0021(19) -0.004(2)
C29 0.022(3) 0.042(3) 0.019(2) -0.001(2) 0.0033(19) -0.003(2)
C30 0.031(3) 0.100(6) 0.016(3) -0.017(3) -0.002(2) -0.003(3)
C31 0.025(3) 0.082(5) 0.012(2) -0.014(3) 0.000(2) -0.004(3)
C32 0.042(4) 0.062(4) 0.048(4) -0.036(3) 0.023(3) -0.023(3)
C33 0.036(3) 0.042(3) 0.035(3) -0.024(3) 0.012(2) -0.010(3)
C34 0.048(3) 0.032(3) 0.020(2) 0.007(2) 0.010(2) 0.011(2)
C35 0.042(3) 0.048(3) 0.012(2) 0.004(2) 0.007(2) 0.013(3)
C36 0.045(3) 0.027(3) 0.028(3) -0.010(2) 0.004(2) -0.003(2)
C37 0.050(4) 0.028(3) 0.029(3) -0.008(2) 0.008(2) 0.007(3)
C38 0.043(3) 0.034(3) 0.023(2) 0.003(2) 0.019(2) 0.007(2)
C39 0.042(3) 0.035(3) 0.022(3) 0.001(2) 0.009(2) 0.012(2)
O10 0.103(12) 0.120(13) 0.111(9) 0.044(9) 0.004(9) 0.023(10)
O11 0.131(13) 0.114(11) 0.186(14) -0.098(12) 0.138(12) -0.084(10)
O12 0.169(16) 0.091(9) 0.120(12) 0.055(9) 0.084(12) 0.051(10)
N11 0.025(5) 0.046(6) 0.084(7) 0.003(5) 0.030(5) -0.012(4)
O10A 0.141(13) 0.079(9) 0.058(6) 0.016(6) -0.057(7) -0.038(8)
O11A 0.036(6) 0.141(13) 0.169(14) 0.113(12) 0.026(7) 0.001(6)
O12A 0.29(2) 0.089(10) 0.102(10) -0.041(9) 0.140(14) -0.042(12)
N11A 0.036(5) 0.045(6) 0.028(4) -0.004(4) 0.006(4) -0.021(4)
O13 0.055 0.126 0.094 -0.016 0.058 -0.015
O13A 0.066 0.036 0.027 0.018 0.025 -0.006
O14 0.025 0.025 0.086 -0.003 0.003 0.002
O15 0.068 0.068 0.050 0.004 -0.004 -0.031
O16 0.058 0.058 0.045 -0.006 0.006 -0.029
O4A 0.088(13) 0.072(9) 0.122(16) 0.036(9) -0.033(11) -0.012(9)

loop_
_atom_type_symbol
_atom_type_description
_atom_type_scat_dispersion_real
_atom_type_scat_dispersion_imag
_atom_type_scat_source
C C 0.0033 0.0016 'International Tables Vol C Tables 4.2.6.8 and 6.1.1.4'
Gd Gd -0.1653 3.9035 'International Tables Vol C Tables 4.2.6.8 and 6.1.1.4'
H H 0.0000 0.0000 'International Tables Vol C Tables 4.2.6.8 and 6.1.1.4'
N N 0.0061 0.0033 'International Tables Vol C Tables 4.2.6.8 and 6.1.1.4'
O O 0.0106 0.0060 'International Tables Vol C Tables 4.2.6.8 and 6.1.1.4'
Y Y -2.7962 3.5667 'International Tables Vol C Tables 4.2.6.8 and 6.1.1.4'

loop_
_citation_id
_citation_doi
_citation_year
1 10.26434/chemrxiv.13667729.v1 2021

loop_
_exptl_crystal_face_index_h
_exptl_crystal_face_index_k
_exptl_crystal_face_index_l
_exptl_crystal_face_perp_dist
0.00 0.00 -1.00 0.4500
0.00 0.00 1.00 0.2070
-1.00 1.00 0.00 0.0150
1.00 -1.00 0.00 0.0600
-1.00 -1.00 0.00 0.0220
1.00 1.00 0.00 0.0520

loop_
_geom_angle_atom_site_label_1
_geom_angle_atom_site_label_2
_geom_angle_atom_site_label_3
_geom_angle
_geom_angle_site_symmetry_1
_geom_angle_site_symmetry_3
_geom_angle_publ_flag
O1 Gd1 Y2 42.61(9) . . ?
O1 Gd1 O2 65.31(12) . . ?
O1 Gd1 O3 74.01(12) . . ?
O1 Gd1 O4 69.75(17) . . ?
O1 Gd1 O5 78.72(13) . . ?
O1 Gd1 N1 75.88(13) . . ?
O1 Gd1 N3 134.50(15) . . ?
O1 Gd1 N5 134.23(15) . . ?
O1 Gd1 N7 140.45(12) . . ?
O2 Gd1 Y2 41.22(8) . . ?
O2 Gd1 O3 74.35(12) . . ?
O2 Gd1 O4 126.85(16) . . ?
O2 Gd1 O5 140.27(14) . . ?
O2 Gd1 N1 84.38(14) . . ?
O2 Gd1 N3 69.69(14) . . ?
O2 Gd1 N5 138.35(15) . . ?
O2 Gd1 N7 125.37(13) . . ?
O3 Gd1 Y2 43.24(8) . . ?
O3 Gd1 O4 67.13(16) . . ?
O3 Gd1 O5 112.42(16) . . ?
O3 Gd1 N1 148.32(12) . . ?
O3 Gd1 N3 100.41(14) . . ?
O3 Gd1 N5 78.09(13) . . ?
O3 Gd1 N7 143.16(12) . . ?
O4 Gd1 Y2 86.12(13) . . ?
O5 Gd1 Y2 116.79(11) . . ?
O5 Gd1 O4 45.47(19) . . ?
O5 Gd1 N1 70.46(17) . . ?
O5 Gd1 N3 139.76(16) . . ?
O5 Gd1 N5 79.38(17) . . ?
O5 Gd1 N7 73.73(15) . . ?
N1 Gd1 Y2 106.02(10) . . ?
N1 Gd1 O4 110.83(17) . . ?
N1 Gd1 N3 93.66(15) . . ?
N1 Gd1 N5 131.62(14) . . ?
N1 Gd1 N7 68.51(13) . . ?
N3 Gd1 Y2 102.96(11) . . ?
N3 Gd1 O4 150.62(19) . . ?
N3 Gd1 N5 85.56(18) . . ?
N3 Gd1 N7 66.03(14) . . ?
N5 Gd1 Y2 121.32(10) . . ?
N5 Gd1 O4 66.20(19) . . ?
N5 Gd1 N7 67.19(14) . . ?
N7 Gd1 Y2 166.57(11) . . ?
N7 Gd1 O4 107.24(17) . . ?
O1 Y2 Gd1 41.27(8) . . ?
O1 Y2 O3 73.31(12) . . ?
O1 Y2 O7 125.37(11) . . ?
O1 Y2 O8 139.59(12) . . ?
O1 Y2 N2 69.19(12) . . ?
O1 Y2 N4 83.95(13) . . ?
O1 Y2 N6 138.00(13) . . ?
O1 Y2 N8 124.66(13) . . ?
O2 Y2 Gd1 42.55(9) . . ?
O2 Y2 O1 65.31(12) . . ?
O2 Y2 O3 75.85(12) . . ?
O2 Y2 O7 69.30(12) . . ?
O2 Y2 O8 78.31(12) . . ?
O2 Y2 N2 133.88(14) . . ?
O2 Y2 N4 75.64(14) . . ?
O2 Y2 N6 136.09(14) . . ?
O2 Y2 N8 140.48(13) . . ?
O3 Y2 Gd1 43.71(8) . . ?
O3 Y2 O7 67.43(12) . . ?
O3 Y2 O8 115.31(13) . . ?
O3 Y2 N2 98.27(13) . . ?
O3 Y2 N4 149.02(13) . . ?
O3 Y2 N6 78.86(13) . . ?
O3 Y2 N8 142.14(13) . . ?
O7 Y2 Gd1 84.45(8) . . ?
O8 Y2 Gd1 116.58(8) . . ?
O8 Y2 O7 48.01(12) . . ?
O8 Y2 N2 139.76(12) . . ?
O8 Y2 N8 74.28(12) . . ?
N2 Y2 Gd1 102.85(9) . . ?
N2 Y2 O7 150.85(14) . . ?
N2 Y2 N8 65.52(13) . . ?
N4 Y2 Gd1 105.62(10) . . ?
N4 Y2 O7 112.59(13) . . ?
N4 Y2 O8 69.99(14) . . ?
N4 Y2 N2 92.82(15) . . ?
N4 Y2 N6 131.17(14) . . ?
N4 Y2 N8 68.55(14) . . ?
N6 Y2 Gd1 122.51(10) . . ?
N6 Y2 O7 68.01(13) . . ?
N6 Y2 O8 80.94(14) . . ?
N6 Y2 N2 84.72(15) . . ?
N6 Y2 N8 66.21(15) . . ?
N8 Y2 Gd1 165.92(10) . . ?
N8 Y2 O7 109.58(13) . . ?
O1 Y1A Gd2A 42.61(9) . . ?
O1 Y1A O2 65.31(12) . . ?
O1 Y1A O3 74.01(12) . . ?
O1 Y1A O5 78.72(13) . . ?
O1 Y1A N1 75.88(13) . . ?
O1 Y1A N3 134.50(15) . . ?
O1 Y1A N5 134.23(15) . . ?
O1 Y1A N7 140.45(12) . . ?
O2 Y1A Gd2A 41.22(8) . . ?
O2 Y1A O3 74.35(12) . . ?
O2 Y1A O5 140.27(14) . . ?
O2 Y1A N1 84.38(14) . . ?
O2 Y1A N3 69.69(14) . . ?
O2 Y1A N5 138.35(15) . . ?
O2 Y1A N7 125.37(13) . . ?
O3 Y1A Gd2A 43.24(8) . . ?
O3 Y1A O5 112.42(16) . . ?
O3 Y1A N1 148.32(12) . . ?
O3 Y1A N3 100.41(14) . . ?
O3 Y1A N5 78.09(13) . . ?
O3 Y1A N7 143.16(12) . . ?
O5 Y1A Gd2A 116.79(11) . . ?
O5 Y1A N1 70.46(17) . . ?
O5 Y1A N3 139.76(16) . . ?
O5 Y1A N5 79.38(17) . . ?
O5 Y1A N7 73.73(15) . . ?
N1 Y1A Gd2A 106.02(10) . . ?
N1 Y1A N3 93.66(15) . . ?
N1 Y1A N5 131.62(14) . . ?
N1 Y1A N7 68.51(13) . . ?
N3 Y1A Gd2A 102.96(11) . . ?
N3 Y1A N5 85.56(18) . . ?
N3 Y1A N7 66.03(14) . . ?
N5 Y1A Gd2A 121.32(10) . . ?
N5 Y1A N7 67.19(14) . . ?
N7 Y1A Gd2A 166.57(11) . . ?
O1 Gd2A Y1A 41.27(8) . . ?
O1 Gd2A O3 73.31(12) . . ?
O1 Gd2A O7 125.37(11) . . ?
O1 Gd2A O8 139.59(12) . . ?
O1 Gd2A N2 69.19(12) . . ?
O1 Gd2A N4 83.95(13) . . ?
O1 Gd2A N6 138.00(13) . . ?
O1 Gd2A N8 124.66(13) . . ?
O2 Gd2A Y1A 42.55(9) . . ?
O2 Gd2A O1 65.31(12) . . ?
O2 Gd2A O3 75.85(12) . . ?
O2 Gd2A O7 69.30(12) . . ?
O2 Gd2A O8 78.31(12) . . ?
O2 Gd2A N2 133.88(14) . . ?
O2 Gd2A N4 75.64(14) . . ?
O2 Gd2A N6 136.09(14) . . ?
O2 Gd2A N8 140.48(13) . . ?
O3 Gd2A Y1A 43.71(8) . . ?
O3 Gd2A O7 67.43(12) . . ?
O3 Gd2A O8 115.31(13) . . ?
O3 Gd2A N2 98.27(13) . . ?
O3 Gd2A N4 149.02(13) . . ?
O3 Gd2A N6 78.86(13) . . ?
O3 Gd2A N8 142.14(13) . . ?
O7 Gd2A Y1A 84.45(8) . . ?
O8 Gd2A Y1A 116.58(8) . . ?
O8 Gd2A O7 48.01(12) . . ?
O8 Gd2A N2 139.76(12) . . ?
O8 Gd2A N8 74.28(12) . . ?
N2 Gd2A Y1A 102.85(9) . . ?
N2 Gd2A O7 150.85(14) . . ?
N2 Gd2A N8 65.52(13) . . ?
N4 Gd2A Y1A 105.62(10) . . ?
N4 Gd2A O7 112.59(13) . . ?
N4 Gd2A O8 69.99(14) . . ?
N4 Gd2A N2 92.82(15) . . ?
N4 Gd2A N6 131.17(14) . . ?
N4 Gd2A N8 68.55(14) . . ?
N6 Gd2A Y1A 122.51(10) . . ?
N6 Gd2A O7 68.01(13) . . ?
N6 Gd2A O8 80.94(14) . . ?
N6 Gd2A N2 84.72(15) . . ?
N6 Gd2A N8 66.21(15) . . ?
N8 Gd2A Y1A 165.92(10) . . ?
N8 Gd2A O7 109.58(13) . . ?
Gd1 O1 Y2 96.12(12) . . ?
Y1A O1 Gd2A 96.12(12) . . ?
C1 O1 Gd1 127.8(3) . . ?
C1 O1 Y2 136.0(3) . . ?
C1 O1 Y1A 127.8(3) . . ?
C1 O1 Gd2A 136.0(3) . . ?
Y2 O2 Gd1 96.23(12) . . ?
Gd2A O2 Y1A 96.23(12) . . ?
C10 O2 Gd1 134.2(3) . . ?
C10 O2 Y2 129.3(3) . . ?
C10 O2 Y1A 134.2(3) . . ?
C10 O2 Gd2A 129.3(3) . . ?
Y2 O3 Gd1 93.05(11) . . ?
Gd2A O3 Y1A 93.05(11) . . ?
C19 O3 Gd1 133.4(3) . . ?
C19 O3 Y2 133.5(3) . . ?
C19 O3 Y1A 133.4(3) . . ?
C19 O3 Gd2A 133.5(3) . . ?
N9 O4 Gd1 95.7(5) . . ?
N9 O5 Gd1 113.7(5) . . ?
N9 O5 Y1A 113.7(5) . . ?
N10 O7 Y2 90.1(3) . . ?
N10 O7 Gd2A 90.1(3) . . ?
N10 O8 Y2 104.8(3) . . ?
N10 O8 Gd2A 104.8(3) . . ?
O7 N10 O8 116.5(4) . . ?
O9 N10 O7 122.6(5) . . ?
O9 N10 O8 120.9(5) . . ?
C8 N1 Gd1 125.4(3) . . ?
C8 N1 Y1A 125.4(3) . . ?
C8 N1 C28 117.0(4) . . ?
C28 N1 Gd1 114.2(3) . . ?
C28 N1 Y1A 114.2(3) . . ?
C9 N2 Y2 132.3(3) . . ?
C9 N2 Gd2A 132.3(3) . . ?
C9 N2 C34 114.7(4) . . ?
C34 N2 Y2 111.0(3) . . ?
C34 N2 Gd2A 111.0(3) . . ?
C17 N3 Gd1 131.0(4) . . ?
C17 N3 Y1A 131.0(4) . . ?
C17 N3 C30 115.6(5) . . ?
C30 N3 Gd1 110.9(4) . . ?
C30 N3 Y1A 110.9(4) . . ?
C18 N4 Y2 126.4(4) . . ?
C18 N4 Gd2A 126.4(4) . . ?
C18 N4 C36 117.2(4) . . ?
C36 N4 Y2 113.9(3) . . ?
C36 N4 Gd2A 113.9(3) . . ?
C26 N5 Gd1 125.6(3) . . ?
C26 N5 Y1A 125.6(3) . . ?
C26 N5 C32 114.2(5) . . ?
C32 N5 Gd1 119.2(3) . . ?
C32 N5 Y1A 119.2(3) . . ?
C27 N6 Y2 125.7(3) . . ?
C27 N6 Gd2A 125.7(3) . . ?
C27 N6 C38 112.7(4) . . ?
C38 N6 Y2 121.1(3) . . ?
C38 N6 Gd2A 121.1(3) . . ?
C29 N7 Gd1 108.9(3) . . ?
C29 N7 Y1A 108.9(3) . . ?
C29 N7 C31 109.3(4) . . ?
C31 N7 Gd1 112.4(3) . . ?
C31 N7 Y1A 112.4(3) . . ?
C33 N7 Gd1 105.4(3) . . ?
C33 N7 Y1A 105.4(3) . . ?
C33 N7 C29 110.4(4) . . ?
C33 N7 C31 110.4(5) . . ?
C35 N8 Y2 112.2(3) . . ?
C35 N8 Gd2A 112.2(3) . . ?
C37 N8 Y2 108.3(3) . . ?
C37 N8 Gd2A 108.3(3) . . ?
C37 N8 C35 110.4(5) . . ?
C37 N8 C39 110.4(4) . . ?
C39 N8 Y2 105.2(3) . . ?
C39 N8 Gd2A 105.2(3) . . ?
C39 N8 C35 110.2(4) . . ?
O5 N9 O4 105.1(7) . . ?
O5 N9 O6 126.5(6) . . ?
O5 N9 O4A 121.7(9) . . ?
O6 N9 O4 123.7(6) . . ?
O1 C1 C2 122.2(4) . . ?
O1 C1 C6 119.9(4) . . ?
C2 C1 C6 117.9(5) . . ?
C1 C2 C8 125.5(5) . . ?
C3 C2 C1 119.4(4) . . ?
C3 C2 C8 115.1(5) . . ?
C2 C3 H3 118.4 . . ?
C2 C3 C4 123.2(5) . . ?
C4 C3 H3 118.4 . . ?
C3 C4 C7 121.1(5) . . ?
C5 C4 C3 116.7(5) . . ?
C5 C4 C7 122.1(5) . . ?
C4 C5 H5 118.7 . . ?
C4 C5 C6 122.6(5) . . ?
C6 C5 H5 118.7 . . ?
C1 C6 C9 123.1(5) . . ?
C5 C6 C1 119.9(5) . . ?
C5 C6 C9 117.0(5) . . ?
C4 C7 H7A 109.5 . . ?
C4 C7 H7B 109.5 . . ?
C4 C7 H7C 109.5 . . ?
H7A C7 H7B 109.5 . . ?
H7A C7 H7C 109.5 . . ?
H7B C7 H7C 109.5 . . ?
N1 C8 C2 127.3(5) . . ?
N1 C8 H8 116.4 . . ?
C2 C8 H8 116.4 . . ?
N2 C9 C6 127.0(5) . . ?
N2 C9 H9 116.5 . . ?
C6 C9 H9 116.5 . . ?
O2 C10 C11 119.5(5) . . ?
O2 C10 C15 122.3(5) . . ?
C15 C10 C11 118.2(5) . . ?
C10 C11 C17 123.1(5) . . ?
C12 C11 C10 120.1(6) . . ?
C12 C11 C17 116.9(5) . . ?
C11 C12 H12 118.7 . . ?
C13 C12 C11 122.6(6) . . ?
C13 C12 H12 118.7 . . ?
C12 C13 C14 117.1(5) . . ?
C12 C13 C16 123.1(7) . . ?
C14 C13 C16 119.8(8) . . ?
C13 C14 H14 118.7 . . ?
C13 C14 C15 122.5(7) . . ?
C15 C14 H14 118.7 . . ?
C10 C15 C14 119.4(5) . . ?
C10 C15 C18 125.5(5) . . ?
C14 C15 C18 115.1(6) . . ?
C13 C16 H16A 109.5 . . ?
C13 C16 H16B 109.5 . . ?
C13 C16 H16C 109.5 . . ?
H16A C16 H16B 109.5 . . ?
H16A C16 H16C 109.5 . . ?
H16B C16 H16C 109.5 . . ?
N3 C17 C11 127.6(5) . . ?
N3 C17 H17 116.2 . . ?
C11 C17 H17 116.2 . . ?
N4 C18 C15 127.1(5) . . ?
N4 C18 H18 116.5 . . ?
C15 C18 H18 116.5 . . ?
O3 C19 C20 122.1(4) . . ?
O3 C19 C24 122.0(4) . . ?
C20 C19 C24 115.9(4) . . ?
C19 C20 C26 128.1(5) . . ?
C21 C20 C19 120.5(5) . . ?
C21 C20 C26 111.3(5) . . ?
C20 C21 H21 118.1 . . ?
C22 C21 C20 123.7(5) . . ?
C22 C21 H21 118.1 . . ?
C21 C22 C25 120.3(5) . . ?
C23 C22 C21 115.6(5) . . ?
C23 C22 C25 124.0(5) . . ?
C22 C23 H23 118.0 . . ?
C22 C23 C24 124.1(5) . . ?
C24 C23 H23 118.0 . . ?
C19 C24 C27 128.6(5) . . ?
C23 C24 C19 120.1(5) . . ?
C23 C24 C27 111.2(4) . . ?
C22 C25 H25A 109.5 . . ?
C22 C25 H25B 109.5 . . ?
C22 C25 H25C 109.5 . . ?
H25A C25 H25B 109.5 . . ?
H25A C25 H25C 109.5 . . ?
H25B C25 H25C 109.5 . . ?
N5 C26 C20 130.4(5) . . ?
N5 C26 H26 114.8 . . ?
C20 C26 H26 114.8 . . ?
N6 C27 C24 129.7(4) . . ?
N6 C27 H27 115.2 . . ?
C24 C27 H27 115.2 . . ?
N1 C28 H28A 110.3 . . ?
N1 C28 H28B 110.3 . . ?
N1 C28 C29 107.0(4) . . ?
H28A C28 H28B 108.6 . . ?
C29 C28 H28A 110.3 . . ?
C29 C28 H28B 110.3 . . ?
N7 C29 C28 111.0(4) . . ?
N7 C29 H29A 109.4 . . ?
N7 C29 H29B 109.4 . . ?
C28 C29 H29A 109.4 . . ?
C28 C29 H29B 109.4 . . ?
H29A C29 H29B 108.0 . . ?
N3 C30 H30A 110.7 . . ?
N3 C30 H30B 110.7 . . ?
N3 C30 C31 105.1(5) . . ?
H30A C30 H30B 108.8 . . ?
C31 C30 H30A 110.7 . . ?
C31 C30 H30B 110.7 . . ?
N7 C31 C30 111.3(4) . . ?
N7 C31 H31A 109.4 . . ?
N7 C31 H31B 109.4 . . ?
C30 C31 H31A 109.4 . . ?
C30 C31 H31B 109.4 . . ?
H31A C31 H31B 108.0 . . ?
N5 C32 H32A 109.3 . . ?
N5 C32 H32B 109.3 . . ?
N5 C32 C33 111.7(5) . . ?
H32A C32 H32B 107.9 . . ?
C33 C32 H32A 109.3 . . ?
C33 C32 H32B 109.3 . . ?
N7 C33 C32 111.5(5) . . ?
N7 C33 H33A 109.3 . . ?
N7 C33 H33B 109.3 . . ?
C32 C33 H33A 109.3 . . ?
C32 C33 H33B 109.3 . . ?
H33A C33 H33B 108.0 . . ?
N2 C34 H34A 110.5 . . ?
N2 C34 H34B 110.5 . . ?
N2 C34 C35 106.3(4) . . ?
H34A C34 H34B 108.7 . . ?
C35 C34 H34A 110.5 . . ?
C35 C34 H34B 110.5 . . ?
N8 C35 C34 112.6(4) . . ?
N8 C35 H35A 109.1 . . ?
N8 C35 H35B 109.1 . . ?
C34 C35 H35A 109.1 . . ?
C34 C35 H35B 109.1 . . ?
H35A C35 H35B 107.8 . . ?
N4 C36 H36A 110.0 . . ?
N4 C36 H36B 110.0 . . ?
N4 C36 C37 108.4(5) . . ?
H36A C36 H36B 108.4 . . ?
C37 C36 H36A 110.0 . . ?
C37 C36 H36B 110.0 . . ?
N8 C37 C36 111.1(4) . . ?
N8 C37 H37A 109.4 . . ?
N8 C37 H37B 109.4 . . ?
C36 C37 H37A 109.4 . . ?
C36 C37 H37B 109.4 . . ?
H37A C37 H37B 108.0 . . ?
N6 C38 H38A 109.4 . . ?
N6 C38 H38B 109.4 . . ?
N6 C38 C39 111.1(4) . . ?
H38A C38 H38B 108.0 . . ?
C39 C38 H38A 109.4 . . ?
C39 C38 H38B 109.4 . . ?
N8 C39 C38 111.0(5) . . ?
N8 C39 H39A 109.4 . . ?
N8 C39 H39B 109.4 . . ?
C38 C39 H39A 109.4 . . ?
C38 C39 H39B 109.4 . . ?
H39A C39 H39B 108.0 . . ?
O10 N11 O11 125.7(16) . . ?
O10 N11 O12 119.2(15) . . ?
O12 N11 O11 115.0(16) . . ?
O10A N11A O11A 118.6(14) . . ?
O12A N11A O10A 119.8(16) . . ?
O12A N11A O11A 121.5(16) . . ?
H13A O13 H13A 0.0 . . ?
H13A O13 H13B 87.0 . . ?
H13A O13 H13B 87.0 . . ?
H13C O13A H13D 101.9 . . ?
H14A O14 H14A 105.1 . 7_466 ?
H15 O15 H15 100.6 . 7_556 ?
H16D O16 H16D 140.6 . 7_466 ?
H16D O16 H16E 109.7 . . ?
H16E O16 H16D 109.7 . 7_466 ?

loop_
_geom_bond_atom_site_label_1
_geom_bond_atom_site_label_2
_geom_bond_distance
_geom_bond_site_symmetry_2
_geom_bond_publ_flag
Gd1 Y2 3.4912(4) . ?
Gd1 O1 2.316(3) . ?
Gd1 O2 2.375(4) . ?
Gd1 O3 2.416(3) . ?
Gd1 O4 2.696(7) . ?
Gd1 O5 2.418(5) . ?
Gd1 N1 2.420(4) . ?
Gd1 N3 2.459(5) . ?
Gd1 N5 2.468(4) . ?
Gd1 N7 2.648(4) . ?
Y2 O1 2.377(3) . ?
Y2 O2 2.314(3) . ?
Y2 O3 2.395(3) . ?
Y2 O7 2.784(4) . ?
Y2 O8 2.463(4) . ?
Y2 N2 2.486(4) . ?
Y2 N4 2.428(4) . ?
Y2 N6 2.454(4) . ?
Y2 N8 2.669(4) . ?
Y1A Gd2A 3.4912(4) . ?
Y1A O1 2.316(3) . ?
Y1A O2 2.375(4) . ?
Y1A O3 2.416(3) . ?
Y1A O5 2.418(5) . ?
Y1A N1 2.420(4) . ?
Y1A N3 2.459(5) . ?
Y1A N5 2.468(4) . ?
Y1A N7 2.648(4) . ?
Gd2A O1 2.377(3) . ?
Gd2A O2 2.314(3) . ?
Gd2A O3 2.395(3) . ?
Gd2A O7 2.784(4) . ?
Gd2A O8 2.463(4) . ?
Gd2A N2 2.486(4) . ?
Gd2A N4 2.428(4) . ?
Gd2A N6 2.454(4) . ?
Gd2A N8 2.669(4) . ?
O1 C1 1.322(6) . ?
O2 C10 1.319(6) . ?
O3 C19 1.327(6) . ?
O4 N9 1.299(8) . ?
O5 N9 1.210(7) . ?
O6 N9 1.230(7) . ?
O7 N10 1.250(6) . ?
O8 N10 1.284(6) . ?
O9 N10 1.230(6) . ?
N1 C8 1.286(7) . ?
N1 C28 1.472(6) . ?
N2 C9 1.277(7) . ?
N2 C34 1.478(6) . ?
N3 C17 1.285(8) . ?
N3 C30 1.479(8) . ?
N4 C18 1.286(7) . ?
N4 C36 1.468(7) . ?
N5 C26 1.268(7) . ?
N5 C32 1.490(7) . ?
N6 C27 1.285(7) . ?
N6 C38 1.483(6) . ?
N7 C29 1.483(7) . ?
N7 C31 1.497(7) . ?
N7 C33 1.478(8) . ?
N8 C35 1.497(6) . ?
N8 C37 1.485(8) . ?
N8 C39 1.487(8) . ?
N9 O4A 1.450(15) . ?
C1 C2 1.420(7) . ?
C1 C6 1.421(7) . ?
C2 C3 1.394(7) . ?
C2 C8 1.455(7) . ?
C3 H3 0.9500 . ?
C3 C4 1.397(7) . ?
C4 C5 1.387(8) . ?
C4 C7 1.509(8) . ?
C5 H5 0.9500 . ?
C5 C6 1.399(8) . ?
C6 C9 1.447(7) . ?
C7 H7A 0.9800 . ?
C7 H7B 0.9800 . ?
C7 H7C 0.9800 . ?
C8 H8 0.9500 . ?
C9 H9 0.9500 . ?
C10 C11 1.420(7) . ?
C10 C15 1.406(8) . ?
C11 C12 1.400(8) . ?
C11 C17 1.441(9) . ?
C12 H12 0.9500 . ?
C12 C13 1.377(11) . ?
C13 C14 1.400(10) . ?
C13 C16 1.509(8) . ?
C14 H14 0.9500 . ?
C14 C15 1.411(7) . ?
C15 C18 1.464(8) . ?
C16 H16A 0.9800 . ?
C16 H16B 0.9800 . ?
C16 H16C 0.9800 . ?
C17 H17 0.9500 . ?
C18 H18 0.9500 . ?
C19 C20 1.422(7) . ?
C19 C24 1.431(7) . ?
C20 C21 1.409(7) . ?
C20 C26 1.464(7) . ?
C21 H21 0.9500 . ?
C21 C22 1.380(8) . ?
C22 C23 1.376(8) . ?
C22 C25 1.499(7) . ?
C23 H23 0.9500 . ?
C23 C24 1.409(7) . ?
C24 C27 1.462(7) . ?
C25 H25A 0.9800 . ?
C25 H25B 0.9800 . ?
C25 H25C 0.9800 . ?
C26 H26 0.9500 . ?
C27 H27 0.9500 . ?
C28 H28A 0.9900 . ?
C28 H28B 0.9900 . ?
C28 C29 1.523(8) . ?
C29 H29A 0.9900 . ?
C29 H29B 0.9900 . ?
C30 H30A 0.9900 . ?
C30 H30B 0.9900 . ?
C30 C31 1.545(8) . ?
C31 H31A 0.9900 . ?
C31 H31B 0.9900 . ?
C32 H32A 0.9900 . ?
C32 H32B 0.9900 . ?
C32 C33 1.525(8) . ?
C33 H33A 0.9900 . ?
C33 H33B 0.9900 . ?
C34 H34A 0.9900 . ?
C34 H34B 0.9900 . ?
C34 C35 1.516(8) . ?
C35 H35A 0.9900 . ?
C35 H35B 0.9900 . ?
C36 H36A 0.9900 . ?
C36 H36B 0.9900 . ?
C36 C37 1.507(8) . ?
C37 H37A 0.9900 . ?
C37 H37B 0.9900 . ?
C38 H38A 0.9900 . ?
C38 H38B 0.9900 . ?
C38 C39 1.526(8) . ?
C39 H39A 0.9900 . ?
C39 H39B 0.9900 . ?
O10 N11 1.206(13) . ?
O11 N11 1.253(13) . ?
O12 N11 1.232(13) . ?
O10A N11A 1.220(11) . ?
O11A N11A 1.229(13) . ?
O12A N11A 1.217(12) . ?
O13 H13A 0.9890 . ?
O13 H13A 0.9890 . ?
O13 H13B 1.0542 . ?
O13A H13C 0.8484 . ?
O13A H13D 0.8678 . ?
O14 H14A 0.8463 . ?
O14 H14A 0.8463 7_466 ?
O15 H15 0.8831 . ?
O15 H15 0.8831 7_556 ?
O16 H16D 0.8249 7_466 ?
O16 H16D 0.8249 . ?
O16 H16E 0.8321 . ?

loop_
_geom_hbond_atom_site_label_D
_geom_hbond_atom_site_label_H
_geom_hbond_atom_site_label_A
_geom_hbond_distance_DH
_geom_hbond_distance_HA
_geom_hbond_distance_DA
_geom_hbond_angle_DHA
_geom_hbond_site_symmetry_A
_geom_hbond_publ_flag
O14 H14A O8 0.85 2.09 2.867(4) 151.7 . yes
O16 H16E O14 0.83 1.93 2.764 180.0 . yes

loop_
_geom_torsion_atom_site_label_1
_geom_torsion_atom_site_label_2
_geom_torsion_atom_site_label_3
_geom_torsion_atom_site_label_4
_geom_torsion
_geom_torsion_site_symmetry_1
_geom_torsion_site_symmetry_2
_geom_torsion_site_symmetry_3
_geom_torsion_site_symmetry_4
_geom_torsion_publ_flag
Gd1 O1 C1 C2 36.9(6) . . . . ?
Gd1 O1 C1 C6 -144.2(4) . . . . ?
Gd1 O2 C10 C11 43.4(7) . . . . ?
Gd1 O2 C10 C15 -135.7(4) . . . . ?
Gd1 O3 C19 C20 9.5(7) . . . . ?
Gd1 O3 C19 C24 -171.0(3) . . . . ?
Gd1 O4 N9 O5 0.7(5) . . . . ?
Gd1 O4 N9 O6 157.9(7) . . . . ?
Gd1 O5 N9 O4 -0.9(7) . . . . ?
Gd1 O5 N9 O6 -157.2(6) . . . . ?
Gd1 N1 C8 C2 -12.5(8) . . . . ?
Gd1 N1 C28 C29 -54.9(5) . . . . ?
Gd1 N3 C17 C11 -11.5(8) . . . . ?
Gd1 N3 C30 C31 -65.5(6) . . . . ?
Gd1 N5 C26 C20 19.0(9) . . . . ?
Gd1 N5 C32 C33 10.9(8) . . . . ?
Gd1 N7 C29 C28 -37.1(5) . . . . ?
Gd1 N7 C31 C30 -19.3(7) . . . . ?
Gd1 N7 C33 C32 55.1(5) . . . . ?
Y2 O1 C1 C2 -138.4(4) . . . . ?
Y2 O1 C1 C6 40.6(7) . . . . ?
Y2 O2 C10 C11 -144.8(4) . . . . ?
Y2 O2 C10 C15 36.2(7) . . . . ?
Y2 O3 C19 C20 -171.3(3) . . . . ?
Y2 O3 C19 C24 8.2(7) . . . . ?
Y2 O7 N10 O8 -6.9(4) . . . . ?
Y2 O7 N10 O9 172.3(5) . . . . ?
Y2 O8 N10 O7 8.0(5) . . . . ?
Y2 O8 N10 O9 -171.1(5) . . . . ?
Y2 N2 C9 C6 -10.5(8) . . . . ?
Y2 N2 C34 C35 -64.2(5) . . . . ?
Y2 N4 C18 C15 -9.6(8) . . . . ?
Y2 N4 C36 C37 -54.1(5) . . . . ?
Y2 N6 C27 C24 16.4(8) . . . . ?
Y2 N6 C38 C39 9.3(6) . . . . ?
Y2 N8 C35 C34 -17.5(6) . . . . ?
Y2 N8 C37 C36 -37.3(5) . . . . ?
Y2 N8 C39 C38 55.5(4) . . . . ?
Y1A O1 C1 C2 36.9(6) . . . . ?
Y1A O1 C1 C6 -144.2(4) . . . . ?
Y1A O2 C10 C11 43.4(7) . . . . ?
Y1A O2 C10 C15 -135.7(4) . . . . ?
Y1A O3 C19 C20 9.5(7) . . . . ?
Y1A O3 C19 C24 -171.0(3) . . . . ?
Y1A O5 N9 O4A 92.6(11) . . . . ?
Y1A N1 C8 C2 -12.5(8) . . . . ?
Y1A N1 C28 C29 -54.9(5) . . . . ?
Y1A N3 C17 C11 -11.5(8) . . . . ?
Y1A N3 C30 C31 -65.5(6) . . . . ?
Y1A N5 C26 C20 19.0(9) . . . . ?
Y1A N5 C32 C33 10.9(8) . . . . ?
Y1A N7 C29 C28 -37.1(5) . . . . ?
Y1A N7 C31 C30 -19.3(7) . . . . ?
Y1A N7 C33 C32 55.1(5) . . . . ?
Gd2A O1 C1 C2 -138.4(4) . . . . ?
Gd2A O1 C1 C6 40.6(7) . . . . ?
Gd2A O2 C10 C11 -144.8(4) . . . . ?
Gd2A O2 C10 C15 36.2(7) . . . . ?
Gd2A O3 C19 C20 -171.3(3) . . . . ?
Gd2A O3 C19 C24 8.2(7) . . . . ?
Gd2A O7 N10 O8 -6.9(4) . . . . ?
Gd2A O7 N10 O9 172.3(5) . . . . ?
Gd2A O8 N10 O7 8.0(5) . . . . ?
Gd2A O8 N10 O9 -171.1(5) . . . . ?
Gd2A N2 C9 C6 -10.5(8) . . . . ?
Gd2A N2 C34 C35 -64.2(5) . . . . ?
Gd2A N4 C18 C15 -9.6(8) . . . . ?
Gd2A N4 C36 C37 -54.1(5) . . . . ?
Gd2A N6 C27 C24 16.4(8) . . . . ?
Gd2A N6 C38 C39 9.3(6) . . . . ?
Gd2A N8 C35 C34 -17.5(6) . . . . ?
Gd2A N8 C37 C36 -37.3(5) . . . . ?
Gd2A N8 C39 C38 55.5(4) . . . . ?
O1 C1 C2 C3 -177.3(5) . . . . ?
O1 C1 C2 C8 1.3(8) . . . . ?
O1 C1 C6 C5 175.2(5) . . . . ?
O1 C1 C6 C9 -4.5(8) . . . . ?
O2 C10 C11 C12 176.7(5) . . . . ?
O2 C10 C11 C17 -4.7(7) . . . . ?
O2 C10 C15 C14 -177.5(5) . . . . ?
O2 C10 C15 C18 0.3(8) . . . . ?
O3 C19 C20 C21 176.8(5) . . . . ?
O3 C19 C20 C26 -6.7(8) . . . . ?
O3 C19 C24 C23 179.9(5) . . . . ?
O3 C19 C24 C27 -4.2(8) . . . . ?
N1 C28 C29 N7 61.0(5) . . . . ?
N2 C34 C35 N8 52.2(6) . . . . ?
N3 C30 C31 N7 53.9(8) . . . . ?
N4 C36 C37 N8 61.3(6) . . . . ?
N5 C32 C33 N7 -46.3(8) . . . . ?
N6 C38 C39 N8 -45.5(6) . . . . ?
C1 C2 C3 C4 1.3(8) . . . . ?
C1 C2 C8 N1 -13.1(9) . . . . ?
C1 C6 C9 N2 -8.1(8) . . . . ?
C2 C1 C6 C5 -5.9(7) . . . . ?
C2 C1 C6 C9 174.5(5) . . . . ?
C2 C3 C4 C5 -4.1(8) . . . . ?
C2 C3 C4 C7 177.3(6) . . . . ?
C3 C2 C8 N1 165.5(5) . . . . ?
C3 C4 C5 C6 1.8(8) . . . . ?
C4 C5 C6 C1 3.1(8) . . . . ?
C4 C5 C6 C9 -177.2(5) . . . . ?
C5 C6 C9 N2 172.3(5) . . . . ?
C6 C1 C2 C3 3.7(7) . . . . ?
C6 C1 C2 C8 -177.7(5) . . . . ?
C7 C4 C5 C6 -179.6(6) . . . . ?
C8 N1 C28 C29 105.5(5) . . . . ?
C8 C2 C3 C4 -177.4(5) . . . . ?
C9 N2 C34 C35 101.8(5) . . . . ?
C10 C11 C12 C13 2.1(8) . . . . ?
C10 C11 C17 N3 -9.1(9) . . . . ?
C10 C15 C18 N4 -13.1(9) . . . . ?
C11 C10 C15 C14 3.4(7) . . . . ?
C11 C10 C15 C18 -178.7(5) . . . . ?
C11 C12 C13 C14 0.8(9) . . . . ?
C11 C12 C13 C16 179.9(6) . . . . ?
C12 C11 C17 N3 169.5(6) . . . . ?
C12 C13 C14 C15 -1.6(9) . . . . ?
C13 C14 C15 C10 -0.5(8) . . . . ?
C13 C14 C15 C18 -178.6(5) . . . . ?
C14 C15 C18 N4 164.8(6) . . . . ?
C15 C10 C11 C12 -4.2(7) . . . . ?
C15 C10 C11 C17 174.4(5) . . . . ?
C16 C13 C14 C15 179.2(6) . . . . ?
C17 N3 C30 C31 98.6(6) . . . . ?
C17 C11 C12 C13 -176.5(5) . . . . ?
C18 N4 C36 C37 108.8(6) . . . . ?
C19 C20 C21 C22 3.8(8) . . . . ?
C19 C20 C26 N5 -9.2(10) . . . . ?
C19 C24 C27 N6 -9.6(9) . . . . ?
C20 C19 C24 C23 -0.5(7) . . . . ?
C20 C19 C24 C27 175.4(5) . . . . ?
C20 C21 C22 C23 -1.1(8) . . . . ?
C20 C21 C22 C25 -179.2(5) . . . . ?
C21 C20 C26 N5 167.5(6) . . . . ?
C21 C22 C23 C24 -2.5(8) . . . . ?
C22 C23 C24 C19 3.3(8) . . . . ?
C22 C23 C24 C27 -173.2(5) . . . . ?
C23 C24 C27 N6 166.6(5) . . . . ?
C24 C19 C20 C21 -2.8(7) . . . . ?
C24 C19 C20 C26 173.7(5) . . . . ?
C25 C22 C23 C24 175.5(5) . . . . ?
C26 N5 C32 C33 -158.4(6) . . . . ?
C26 C20 C21 C22 -173.3(5) . . . . ?
C27 N6 C38 C39 -162.9(5) . . . . ?
C28 N1 C8 C2 -170.5(5) . . . . ?
C29 N7 C31 C30 -140.4(6) . . . . ?
C29 N7 C33 C32 172.6(5) . . . . ?
C30 N3 C17 C11 -171.7(5) . . . . ?
C31 N7 C29 C28 86.1(5) . . . . ?
C31 N7 C33 C32 -66.5(6) . . . . ?
C32 N5 C26 C20 -172.5(6) . . . . ?
C33 N7 C29 C28 -152.3(4) . . . . ?
C33 N7 C31 C30 98.0(6) . . . . ?
C34 N2 C9 C6 -172.7(5) . . . . ?
C35 N8 C37 C36 85.9(5) . . . . ?
C35 N8 C39 C38 -65.6(5) . . . . ?
C36 N4 C18 C15 -170.2(5) . . . . ?
C37 N8 C35 C34 -138.3(5) . . . . ?
C37 N8 C39 C38 172.1(4) . . . . ?
C38 N6 C27 C24 -171.8(5) . . . . ?
C39 N8 C35 C34 99.4(5) . . . . ?
C39 N8 C37 C36 -152.0(5) . . . . ?

loop_
_smtbx_masks_void_nr
_smtbx_masks_void_average_x
_smtbx_masks_void_average_y
_smtbx_masks_void_average_z
_smtbx_masks_void_volume
_smtbx_masks_void_count_electrons
_smtbx_masks_void_content
1 0.218 0.782 0.750 95.1 18.3 '2 H2O'
2 0.282 0.282 0.000 95.1 17.3 '2 H2O'
3 0.718 0.718 0.500 95.1 17.0 '2 H2O'
4 0.782 0.218 0.250 95.1 18.8 '2 H2O'
